data_4132259
loop_
_publ_author_name
'Jie, Kecheng'
'Liu, Ming'
'Zhou, Yujuan'
'Little, Marc A.'
'Pulido, Angeles'
'Chong, Samantha Y.'
'Stephenson, Andrew'
'Hughes, Ashlea R.'
'Sakakibara, Fumiyasu'
'Ogoshi, Tomoki'
'Blanc, Fr\'ed\'eric'
'Day, Graeme M.'
'Huang, Feihe'
'Cooper, Andrew I.'

_publ_section_title
;
 Near-Ideal Xylene Selectivity in Adaptive Molecular Pillar[ n]arene
 Crystals.
;
_journal_issue 22
_journal_name_full 'Journal of the American Chemical Society'
_journal_page_first 6921
_journal_page_last 6930
_journal_paper_doi 10.1021/jacs.8b02621
_journal_volume 140
_journal_year 2018
_chemical_formula_moiety 'C66 H84 O12, C8 H10'
_chemical_formula_sum 'C74 H94 O12'
_chemical_formula_weight 1175.49
_space_group_crystal_system monoclinic
_space_group_IT_number 14
_space_group_name_Hall '-P 2yn'
_space_group_name_H-M_alt 'P 1 21/n 1'
_atom_sites_solution_hydrogens geom
_audit_creation_date 2016-01-19
_audit_creation_method
;
Olex2 1.2-beta
(compiled 2015.11.10 svn.r3248 for OlexSys, GUI svn.r5133)
;
_cell_angle_alpha 90
_cell_angle_beta 91.752(2)
_cell_angle_gamma 90
_cell_formula_units_Z 2
_cell_length_a 11.5241(9)
_cell_length_b 12.9030(11)
_cell_length_c 22.5069(19)
_cell_measurement_reflns_used 9967
_cell_measurement_temperature 240
_cell_measurement_theta_max 28.78
_cell_measurement_theta_min 2.40
_cell_volume 3345.1(5)
_computing_cell_refinement 'SAINT v8.34A (Bruker, 2013)'
_computing_data_collection
;
CrystalClear-SM Expert 2.0 r7 (Rigaku, 2011)
;
_computing_data_reduction 'SAINT v8.34A (Bruker, 2013)'
_computing_molecular_graphics 'Olex2 (Dolomanov et al., 2009)'
_computing_publication_material 'Olex2 (Dolomanov et al., 2009)'
_computing_structure_refinement 'ShelXL (Sheldrick, 2015)'
_computing_structure_solution 'ShelXT (Sheldrick, 2015)'
_diffrn_ambient_temperature 240
_diffrn_detector CCD
_diffrn_detector_area_resol_mean 28.5714
_diffrn_detector_type 'Rigaku Saturn724+'
_diffrn_measured_fraction_theta_full 1.000
_diffrn_measured_fraction_theta_max 0.998
_diffrn_measurement_device 'AFC12 (Right): Kappa 3 circle'
_diffrn_measurement_device_type 'Rigaku Saturn724+ (2x2 bin mode)'
_diffrn_measurement_method 'profile data from \w-scans'
_diffrn_measurement_specimen_support 'Mitegen 50um'
_diffrn_radiation_collimation 0.3
_diffrn_radiation_monochromator Confocal
_diffrn_radiation_probe x-ray
_diffrn_radiation_type MoK\a
_diffrn_radiation_wavelength 0.71073
_diffrn_reflns_av_R_equivalents 0.0563
_diffrn_reflns_av_unetI/netI 0.0502
_diffrn_reflns_Laue_measured_fraction_full 1.000
_diffrn_reflns_Laue_measured_fraction_max 0.998
_diffrn_reflns_limit_h_max 9
_diffrn_reflns_limit_h_min -15
_diffrn_reflns_limit_k_max 17
_diffrn_reflns_limit_k_min -17
_diffrn_reflns_limit_l_max 30
_diffrn_reflns_limit_l_min -30
_diffrn_reflns_number 44537
_diffrn_reflns_point_group_measured_fraction_full 1.000
_diffrn_reflns_point_group_measured_fraction_max 0.998
_diffrn_reflns_theta_full 25.242
_diffrn_reflns_theta_max 29.144
_diffrn_reflns_theta_min 1.810
_diffrn_source 'Rotating Anode'
_diffrn_source_current 24.0
_diffrn_source_power 1.2
_diffrn_source_target Mo
_diffrn_source_type 'Rotating Anode'
_diffrn_source_voltage 50.0
_diffrn_standards_number 0
_exptl_absorpt_coefficient_mu 0.078
_exptl_absorpt_correction_T_max 0.9281
_exptl_absorpt_correction_T_min 0.6776
_exptl_absorpt_correction_type multi-scan
_exptl_absorpt_process_details
;
SADABS-2014/5 (Bruker,2014/5) was used for absorption correction.
wR2(int) was 0.0960 before and 0.0740 after correction.
The Ratio of minimum to maximum transmission is 0.7301.
The \l/2 correction factor is Not present.
;
_exptl_crystal_colour colourless
_exptl_crystal_colour_primary colourless
_exptl_crystal_density_diffrn 1.167
_exptl_crystal_description block
_exptl_crystal_F_000 1268
_exptl_crystal_size_max 0.322
_exptl_crystal_size_mid 0.317
_exptl_crystal_size_min 0.266
_refine_diff_density_max 0.180
_refine_diff_density_min -0.301
_refine_diff_density_rms 0.062
_refine_ls_extinction_method none
_refine_ls_goodness_of_fit_ref 1.012
_refine_ls_hydrogen_treatment constr
_refine_ls_matrix_type full
_refine_ls_number_parameters 415
_refine_ls_number_reflns 9003
_refine_ls_number_restraints 20
_refine_ls_restrained_S_all 1.029
_refine_ls_R_factor_all 0.0774
_refine_ls_R_factor_gt 0.0528
_refine_ls_shift/su_max 0.000
_refine_ls_shift/su_mean 0.000
_refine_ls_structure_factor_coef Fsqd
_refine_ls_weighting_details 'w=1/[\s^2^(Fo^2^)+(0.0670P)^2^+0.7050P] where P=(Fo^2^+2Fc^2^)/3'
_refine_ls_weighting_scheme calc
_refine_ls_wR_factor_gt 0.1329
_refine_ls_wR_factor_ref 0.1563
_reflns_Friedel_coverage 0.000
_reflns_number_gt 6296
_reflns_number_total 9003
_reflns_threshold_expression 'I > 2\s(I)'
_cod_data_source_file ja8b02621_si_009.cif
_cod_data_source_block pillar_6_arene_p_xylene
_cod_database_code 4132259
_shelx_space_group_comment
;
The symmetry employed for this shelxl refinement is uniquely defined
by the following loop, which should always be used as a source of
symmetry information in preference to the above space-group names.
They are only intended as comments.
;
_olex2_refinement_description
;
1. Fixed Uiso
 At 1.2 times of:
  All C(H) groups, All C(H,H) groups
 At 1.5 times of:
  All C(H,H,H) groups
2. Restrained distances
 O6-C32 \\sim O6-C32B
 with sigma of 0.02
 C33-C32 \\sim C33B-C32B
 with sigma of 0.02
3. Rigid body (RIGU) restrains
 O6, C32B, C33B, C32, C33
 with sigma for 1-2 distances of 0.004 and sigma for 1-3 distances of 0.004
4. Others
 Sof(C33B)=Sof(H33D)=Sof(H33E)=Sof(H33F)=Sof(C32B)=Sof(H32C)=Sof(H32D)=1-FVAR(1)
 Sof(C32)=Sof(H32A)=Sof(H32B)=Sof(C33)=Sof(H33A)=Sof(H33B)=Sof(H33C)=FVAR(1)
5.a Secondary CH2 refined with riding coordinates:
 C8(H8A,H8B), C15(H15A,H15B), C1(H1A,H1B), C24(H24A,H24B), C28(H28A,H28B),
 C26(H26A,H26B), C22(H22A,H22B), C30(H30A,H30B), C32(H32A,H32B), C32B(H32C,H32D)
5.b Aromatic/amide H refined with riding coordinates:
 C13(H13), C3(H3), C10(H10), C6(H6), C18(H18), C21(H21), C37(H37), C35(H35)
5.c Idealised Me refined as rotating group:
 C23(H23A,H23B,H23C), C25(H25A,H25B,H25C), C27(H27A,H27B,H27C), C29(H29A,H29B,
 H29C), C34(H34A,H34B,H34C), C31(H31A,H31B,H31C), C33(H33A,H33B,H33C),
 C33B(H33D,H33E,H33F)
;
_shelx_shelxl_version_number 2014/7
_olex2_submission_special_instructions 'No special instructions were received'

loop_
_space_group_symop_operation_xyz
'x, y, z'
'-x+1/2, y+1/2, -z+1/2'
'-x, -y, -z'
'x-1/2, -y-1/2, z-1/2'

loop_
_atom_site_label
_atom_site_type_symbol
_atom_site_fract_x
_atom_site_fract_y
_atom_site_fract_z
_atom_site_U_iso_or_equiv
_atom_site_adp_type
_atom_site_occupancy
_atom_site_site_symmetry_order
_atom_site_calc_flag
_atom_site_refinement_flags_posn
_atom_site_refinement_flags_adp
_atom_site_refinement_flags_occupancy
_atom_site_disorder_assembly
_atom_site_disorder_group
O1 O 0.76469(8) 0.43350(7) 0.69250(5) 0.0498(2) Uani 1 1 d . . . . .
O5 O 0.43492(8) 0.26690(8) 0.62366(4) 0.0480(2) Uani 1 1 d . . . . .
O2 O 0.86292(9) 0.10483(9) 0.56918(5) 0.0552(3) Uani 1 1 d . . . . .
O4 O 0.32444(10) 0.55831(8) 0.75080(6) 0.0650(3) Uani 1 1 d . . . . .
O3 O 0.81946(9) 0.22078(10) 0.42442(6) 0.0663(3) Uani 1 1 d . . . . .
O6 O 0.37935(12) 0.15485(12) 0.32921(7) 0.0908(5) Uani 1 1 d D U . . .
C12 C 0.66840(11) 0.13886(9) 0.54097(6) 0.0376(3) Uani 1 1 d . . . . .
C9 C 0.62946(11) 0.23363(9) 0.65168(6) 0.0371(3) Uani 1 1 d . . . . .
C14 C 0.54057(11) 0.22734(9) 0.60837(6) 0.0380(3) Uani 1 1 d . . . . .
C11 C 0.75800(11) 0.14733(10) 0.58367(6) 0.0401(3) Uani 1 1 d . . . . .
C4 C 0.65621(12) 0.46763(10) 0.70672(6) 0.0394(3) Uani 1 1 d . . . . .
C5 C 0.57407(12) 0.39045(9) 0.71634(5) 0.0386(3) Uani 1 1 d . . . . .
C2 C 0.51468(13) 0.60078(9) 0.72711(5) 0.0423(3) Uani 1 1 d . . . . .
C13 C 0.56080(11) 0.18054(10) 0.55401(6) 0.0394(3) Uani 1 1 d . . . . .
H13 H 0.5000 0.1770 0.5252 0.047 Uiso 1 1 calc R . . . .
C8 C 0.60752(12) 0.27683(9) 0.71304(6) 0.0404(3) Uani 1 1 d . . . . .
H8A H 0.6779 0.2664 0.7379 0.049 Uiso 1 1 calc R . . . .
H8B H 0.5456 0.2359 0.7305 0.049 Uiso 1 1 calc R . . . .
C16 C 0.64075(12) 0.13580(9) 0.42800(6) 0.0405(3) Uani 1 1 d . . . . .
C3 C 0.62602(13) 0.57190(9) 0.71248(6) 0.0424(3) Uani 1 1 d . . . . .
H3 H 0.6822 0.6233 0.7063 0.051 Uiso 1 1 calc R . . . .
C10 C 0.73746(11) 0.19415(10) 0.63822(6) 0.0412(3) Uani 1 1 d . . . . .
H10 H 0.7986 0.1991 0.6667 0.049 Uiso 1 1 calc R . . . .
C15 C 0.68550(13) 0.08028(10) 0.48339(6) 0.0433(3) Uani 1 1 d . . . . .
H15A H 0.7686 0.0667 0.4794 0.052 Uiso 1 1 calc R . . . .
H15B H 0.6462 0.0131 0.4859 0.052 Uiso 1 1 calc R . . . .
C19 C 0.55979(13) 0.23546(9) 0.32362(6) 0.0438(3) Uani 1 1 d . . . . .
C7 C 0.43283(13) 0.52385(10) 0.73656(6) 0.0452(3) Uani 1 1 d . . . . .
C17 C 0.71136(12) 0.20520(10) 0.39848(6) 0.0450(3) Uani 1 1 d . . . . .
C6 C 0.46343(12) 0.41990(10) 0.73137(6) 0.0436(3) Uani 1 1 d . . . . .
H6 H 0.4075 0.3686 0.7383 0.052 Uiso 1 1 calc R . . . .
C18 C 0.67133(13) 0.25253(10) 0.34631(6) 0.0473(3) Uani 1 1 d . . . . .
H18 H 0.7210 0.2971 0.3260 0.057 Uiso 1 1 calc R . . . .
C1 C 0.48312(15) 0.71428(10) 0.73396(6) 0.0492(3) Uani 1 1 d . . . . .
H1A H 0.5515 0.7521 0.7492 0.059 Uiso 1 1 calc R . . . .
H1B H 0.4226 0.7204 0.7634 0.059 Uiso 1 1 calc R . . . .
C21 C 0.52991(14) 0.11856(11) 0.40523(6) 0.0489(3) Uani 1 1 d . . . . .
H21 H 0.4815 0.0716 0.4246 0.059 Uiso 1 1 calc R . . . .
C20 C 0.48788(14) 0.16917(11) 0.35410(7) 0.0512(4) Uani 1 1 d . . . . .
C24 C 0.24120(15) 0.48789(12) 0.77148(8) 0.0580(4) Uani 1 1 d . . . . .
H24A H 0.2730 0.4486 0.8055 0.070 Uiso 1 1 calc R . . . .
H24B H 0.2179 0.4390 0.7400 0.070 Uiso 1 1 calc R . . . .
C28 C 0.34794(13) 0.27851(15) 0.57805(8) 0.0606(4) Uani 1 1 d . . . . .
H28A H 0.3221 0.2104 0.5636 0.073 Uiso 1 1 calc R . . . .
H28B H 0.3787 0.3174 0.5446 0.073 Uiso 1 1 calc R . . . .
C26 C 0.95892(14) 0.11717(16) 0.60930(8) 0.0647(5) Uani 1 1 d . . . . .
H26A H 0.9428 0.0845 0.6475 0.078 Uiso 1 1 calc R . . . .
H26B H 0.9744 0.1909 0.6162 0.078 Uiso 1 1 calc R . . . .
C22 C 0.85299(14) 0.50813(13) 0.68450(9) 0.0637(4) Uani 1 1 d . . . . .
H22A H 0.8704 0.5446 0.7219 0.076 Uiso 1 1 calc R . . . .
H22B H 0.8280 0.5591 0.6545 0.076 Uiso 1 1 calc R . . . .
C36 C 0.61264(19) 0.46472(14) 0.51478(8) 0.0689(5) Uani 1 1 d . . . . .
C23 C 0.95880(15) 0.45081(15) 0.66445(11) 0.0809(6) Uani 1 1 d . . . . .
H23A H 0.9392 0.4116 0.6288 0.121 Uiso 1 1 calc GR . . . .
H23B H 0.9856 0.4038 0.6956 0.121 Uiso 1 1 calc GR . . . .
H23C H 1.0197 0.5001 0.6561 0.121 Uiso 1 1 calc GR . . . .
C25 C 0.13934(17) 0.55169(15) 0.78949(11) 0.0806(6) Uani 1 1 d . . . . .
H25A H 0.1118 0.5932 0.7560 0.121 Uiso 1 1 calc GR . . . .
H25B H 0.1627 0.5969 0.8221 0.121 Uiso 1 1 calc GR . . . .
H25C H 0.0776 0.5062 0.8020 0.121 Uiso 1 1 calc GR . . . .
C27 C 1.06190(15) 0.06636(19) 0.58191(10) 0.0834(6) Uani 1 1 d . . . . .
H27A H 1.0748 0.0970 0.5433 0.125 Uiso 1 1 calc GR . . . .
H27B H 1.0472 -0.0072 0.5772 0.125 Uiso 1 1 calc GR . . . .
H27C H 1.1302 0.0765 0.6075 0.125 Uiso 1 1 calc GR . . . .
C30 C 0.89170(16) 0.29931(18) 0.40205(11) 0.0834(6) Uani 1 1 d . . . . .
H30A H 0.8482 0.3642 0.3970 0.100 Uiso 1 1 calc R . . . .
H30B H 0.9215 0.2789 0.3634 0.100 Uiso 1 1 calc R . . . .
C29 C 0.24814(16) 0.3362(2) 0.60426(10) 0.0854(6) Uani 1 1 d . . . . .
H29A H 0.1874 0.3460 0.5740 0.128 Uiso 1 1 calc GR . . . .
H29B H 0.2748 0.4032 0.6187 0.128 Uiso 1 1 calc GR . . . .
H29C H 0.2179 0.2966 0.6370 0.128 Uiso 1 1 calc GR . . . .
C37 C 0.5565(2) 0.43609(16) 0.46235(9) 0.0803(6) Uani 1 1 d . . . . .
H37 H 0.5941 0.3919 0.4359 0.096 Uiso 1 1 calc R . . . .
C35 C 0.5531(2) 0.52920(16) 0.55202(8) 0.0813(6) Uani 1 1 d . . . . .
H35 H 0.5887 0.5499 0.5882 0.098 Uiso 1 1 calc R . . . .
C34 C 0.7330(2) 0.42701(19) 0.53043(12) 0.0959(7) Uani 1 1 d . . . . .
H34A H 0.7487 0.3646 0.5081 0.144 Uiso 1 1 calc GR . . . .
H34B H 0.7392 0.4120 0.5726 0.144 Uiso 1 1 calc GR . . . .
H34C H 0.7889 0.4801 0.5207 0.144 Uiso 1 1 calc GR . . . .
C32 C 0.3004(3) 0.0896(3) 0.35504(16) 0.0760(10) Uani 0.752(5) 1 d D U P A 1
H32A H 0.3394 0.0278 0.3712 0.091 Uiso 0.752(5) 1 calc R . P A 1
H32B H 0.2406 0.0677 0.3258 0.091 Uiso 0.752(5) 1 calc R . P A 1
C31 C 0.99100(18) 0.3132(2) 0.44727(14) 0.1109(9) Uani 1 1 d . . . . .
H31A H 1.0434 0.3663 0.4336 0.166 Uiso 1 1 calc GR . . . .
H31B H 1.0328 0.2483 0.4520 0.166 Uiso 1 1 calc GR . . . .
H31C H 0.9603 0.3338 0.4851 0.166 Uiso 1 1 calc GR . . . .
C33 C 0.2475(4) 0.1516(4) 0.4039(2) 0.1158(19) Uani 0.752(5) 1 d D U P A 1
H33A H 0.2139 0.2147 0.3875 0.174 Uiso 0.752(5) 1 calc GR . P A 1
H33B H 0.3071 0.1692 0.4336 0.174 Uiso 0.752(5) 1 calc GR . P A 1
H33C H 0.1875 0.1110 0.4222 0.174 Uiso 0.752(5) 1 calc GR . P A 1
C33B C 0.1630(7) 0.1378(8) 0.3608(4) 0.087(3) Uani 0.248(5) 1 d D U P A 2
H33D H 0.1491 0.0932 0.3266 0.130 Uiso 0.248(5) 1 calc GR . P A 2
H33E H 0.1496 0.2094 0.3494 0.130 Uiso 0.248(5) 1 calc GR . P A 2
H33F H 0.1106 0.1190 0.3920 0.130 Uiso 0.248(5) 1 calc GR . P A 2
C32B C 0.2861(8) 0.1253(7) 0.3832(5) 0.066(3) Uani 0.248(5) 1 d D U P A 2
H32C H 0.2989 0.0536 0.3962 0.079 Uiso 0.248(5) 1 calc R . P A 2
H32D H 0.3005 0.1708 0.4175 0.079 Uiso 0.248(5) 1 calc R . P A 2

loop_
_atom_site_aniso_label
_atom_site_aniso_U_11
_atom_site_aniso_U_22
_atom_site_aniso_U_33
_atom_site_aniso_U_23
_atom_site_aniso_U_13
_atom_site_aniso_U_12
O1 0.0431(5) 0.0397(5) 0.0667(7) 0.0029(4) 0.0020(5) -0.0040(4)
O5 0.0370(5) 0.0578(6) 0.0492(5) -0.0022(4) 0.0042(4) 0.0061(4)
O2 0.0422(5) 0.0705(7) 0.0527(6) -0.0121(5) -0.0032(5) 0.0187(5)
O4 0.0669(7) 0.0417(5) 0.0885(8) 0.0164(5) 0.0344(6) 0.0138(5)
O3 0.0463(6) 0.0732(8) 0.0795(8) 0.0248(6) 0.0014(6) -0.0045(5)
O6 0.0843(9) 0.0913(10) 0.0940(10) 0.0477(8) -0.0408(8) -0.0398(8)
C12 0.0429(7) 0.0323(5) 0.0379(6) 0.0038(5) 0.0036(5) 0.0020(5)
C9 0.0422(6) 0.0282(5) 0.0409(6) 0.0030(4) 0.0038(5) -0.0002(5)
C14 0.0353(6) 0.0343(6) 0.0447(7) 0.0032(5) 0.0053(5) 0.0001(5)
C11 0.0384(6) 0.0375(6) 0.0446(7) 0.0014(5) 0.0031(5) 0.0057(5)
C4 0.0450(7) 0.0364(6) 0.0365(6) 0.0018(5) -0.0014(5) -0.0007(5)
C5 0.0488(7) 0.0323(6) 0.0347(6) 0.0025(4) 0.0012(5) 0.0012(5)
C2 0.0648(9) 0.0309(6) 0.0310(6) 0.0015(4) 0.0006(6) 0.0033(5)
C13 0.0378(6) 0.0393(6) 0.0411(6) 0.0024(5) -0.0006(5) -0.0002(5)
C8 0.0483(7) 0.0318(6) 0.0414(6) 0.0034(5) 0.0042(6) 0.0019(5)
C16 0.0518(8) 0.0331(6) 0.0369(6) 0.0002(5) 0.0044(6) 0.0045(5)
C3 0.0571(8) 0.0338(6) 0.0361(6) 0.0023(5) -0.0031(6) -0.0055(5)
C10 0.0416(7) 0.0381(6) 0.0436(7) 0.0000(5) -0.0025(5) 0.0033(5)
C15 0.0534(8) 0.0365(6) 0.0401(7) 0.0019(5) 0.0026(6) 0.0074(5)
C19 0.0671(9) 0.0285(5) 0.0360(6) -0.0003(5) 0.0041(6) 0.0041(6)
C7 0.0573(8) 0.0364(6) 0.0425(7) 0.0061(5) 0.0114(6) 0.0075(6)
C17 0.0470(7) 0.0419(7) 0.0465(7) 0.0026(5) 0.0078(6) 0.0044(6)
C6 0.0509(8) 0.0332(6) 0.0472(7) 0.0052(5) 0.0100(6) 0.0002(5)
C18 0.0576(8) 0.0389(6) 0.0462(7) 0.0061(5) 0.0147(6) 0.0049(6)
C1 0.0787(10) 0.0320(6) 0.0368(6) 0.0002(5) 0.0017(7) 0.0058(6)
C21 0.0611(9) 0.0404(7) 0.0451(7) 0.0101(5) -0.0018(6) -0.0090(6)
C20 0.0649(9) 0.0401(7) 0.0480(8) 0.0078(6) -0.0102(7) -0.0084(6)
C24 0.0636(10) 0.0447(8) 0.0670(10) 0.0039(7) 0.0211(8) 0.0020(7)
C28 0.0406(8) 0.0814(12) 0.0596(9) -0.0039(8) -0.0019(7) 0.0110(8)
C26 0.0440(8) 0.0854(12) 0.0643(10) -0.0137(9) -0.0077(7) 0.0160(8)
C22 0.0484(9) 0.0482(8) 0.0944(13) 0.0134(8) -0.0017(8) -0.0091(7)
C36 0.0934(14) 0.0559(9) 0.0571(10) 0.0082(8) -0.0022(9) 0.0101(9)
C23 0.0469(9) 0.0667(11) 0.1295(18) 0.0306(12) 0.0091(11) -0.0010(8)
C25 0.0745(12) 0.0615(11) 0.1081(16) 0.0003(10) 0.0436(12) 0.0064(9)
C27 0.0473(9) 0.1149(17) 0.0876(14) -0.0185(12) -0.0039(9) 0.0271(10)
C30 0.0531(10) 0.0920(14) 0.1056(16) 0.0295(12) 0.0092(10) -0.0145(10)
C29 0.0490(10) 0.1211(18) 0.0862(14) -0.0106(13) 0.0012(9) 0.0284(11)
C37 0.1120(17) 0.0711(12) 0.0579(11) -0.0114(9) 0.0039(11) 0.0240(11)
C35 0.1184(18) 0.0765(12) 0.0479(9) -0.0095(8) -0.0155(10) 0.0154(12)
C34 0.0977(17) 0.0885(16) 0.1009(17) 0.0183(13) -0.0058(14) 0.0150(13)
C32 0.0782(19) 0.076(2) 0.072(2) 0.0196(15) -0.0208(15) -0.0360(15)
C31 0.0511(11) 0.129(2) 0.152(2) 0.0400(19) -0.0097(13) -0.0195(12)
C33 0.088(3) 0.138(4) 0.122(4) 0.027(3) 0.019(2) 0.003(2)
C33B 0.070(5) 0.124(8) 0.064(5) 0.032(5) -0.010(4) -0.023(4)
C32B 0.075(5) 0.047(4) 0.073(6) 0.018(4) -0.036(4) -0.026(4)

loop_
_atom_type_symbol
_atom_type_description
_atom_type_scat_dispersion_real
_atom_type_scat_dispersion_imag
_atom_type_scat_source
C C 0.0033 0.0016 'International Tables Vol C Tables 4.2.6.8 and 6.1.1.4'
H H 0.0000 0.0000 'International Tables Vol C Tables 4.2.6.8 and 6.1.1.4'
O O 0.0106 0.0060 'International Tables Vol C Tables 4.2.6.8 and 6.1.1.4'

loop_
_geom_angle_atom_site_label_1
_geom_angle_atom_site_label_2
_geom_angle_atom_site_label_3
_geom_angle
_geom_angle_site_symmetry_1
_geom_angle_site_symmetry_3
C4 O1 C22 118.33(11) . .
C14 O5 C28 117.98(11) . .
C11 O2 C26 118.63(11) . .
C7 O4 C24 120.08(11) . .
C17 O3 C30 119.32(13) . .
C20 O6 C32 121.08(17) . .
C20 O6 C32B 109.3(3) . .
C11 C12 C15 121.01(11) . .
C13 C12 C11 118.08(12) . .
C13 C12 C15 120.81(12) . .
C14 C9 C8 121.21(11) . .
C10 C9 C14 118.09(11) . .
C10 C9 C8 120.61(12) . .
O5 C14 C9 116.16(11) . .
O5 C14 C13 123.76(12) . .
C13 C14 C9 120.06(11) . .
O2 C11 C12 116.31(11) . .
O2 C11 C10 123.73(12) . .
C12 C11 C10 119.93(12) . .
O1 C4 C5 115.74(11) . .
O1 C4 C3 124.19(12) . .
C5 C4 C3 120.06(12) . .
C4 C5 C8 120.47(12) . .
C6 C5 C4 118.49(11) . .
C6 C5 C8 120.99(11) . .
C3 C2 C7 118.81(12) . .
C3 C2 C1 120.67(13) . .
C7 C2 C1 120.50(13) . .
C12 C13 H13 119.1 . .
C14 C13 C12 121.87(12) . .
C14 C13 H13 119.1 . .
C9 C8 C5 116.66(10) . .
C9 C8 H8A 108.1 . .
C9 C8 H8B 108.1 . .
C5 C8 H8A 108.1 . .
C5 C8 H8B 108.1 . .
H8A C8 H8B 107.3 . .
C17 C16 C15 120.51(13) . .
C21 C16 C15 121.17(12) . .
C21 C16 C17 118.32(12) . .
C4 C3 H3 119.5 . .
C2 C3 C4 121.09(12) . .
C2 C3 H3 119.5 . .
C9 C10 C11 121.93(12) . .
C9 C10 H10 119.0 . .
C11 C10 H10 119.0 . .
C12 C15 H15A 108.6 . .
C12 C15 H15B 108.6 . .
C16 C15 C12 114.67(10) . .
C16 C15 H15A 108.6 . .
C16 C15 H15B 108.6 . .
H15A C15 H15B 107.6 . .
C18 C19 C1 121.38(13) . 3_666
C18 C19 C20 118.49(12) . .
C20 C19 C1 120.11(14) . 3_666
O4 C7 C2 115.53(12) . .
O4 C7 C6 124.46(13) . .
C2 C7 C6 120.01(13) . .
O3 C17 C16 115.27(12) . .
O3 C17 C18 124.59(13) . .
C18 C17 C16 120.14(14) . .
C5 C6 C7 121.53(13) . .
C5 C6 H6 119.2 . .
C7 C6 H6 119.2 . .
C19 C18 C17 121.44(13) . .
C19 C18 H18 119.3 . .
C17 C18 H18 119.3 . .
C2 C1 C19 113.47(11) . 3_666
C2 C1 H1A 108.9 . .
C2 C1 H1B 108.9 . .
C19 C1 H1A 108.9 3_666 .
C19 C1 H1B 108.9 3_666 .
H1A C1 H1B 107.7 . .
C16 C21 H21 119.2 . .
C16 C21 C20 121.63(13) . .
C20 C21 H21 119.2 . .
O6 C20 C19 115.70(13) . .
O6 C20 C21 124.34(14) . .
C19 C20 C21 119.90(14) . .
O4 C24 H24A 110.5 . .
O4 C24 H24B 110.5 . .
O4 C24 C25 106.35(13) . .
H24A C24 H24B 108.7 . .
C25 C24 H24A 110.5 . .
C25 C24 H24B 110.5 . .
O5 C28 H28A 110.2 . .
O5 C28 H28B 110.2 . .
O5 C28 C29 107.43(14) . .
H28A C28 H28B 108.5 . .
C29 C28 H28A 110.2 . .
C29 C28 H28B 110.2 . .
O2 C26 H26A 110.2 . .
O2 C26 H26B 110.2 . .
O2 C26 C27 107.49(14) . .
H26A C26 H26B 108.5 . .
C27 C26 H26A 110.2 . .
C27 C26 H26B 110.2 . .
O1 C22 H22A 110.3 . .
O1 C22 H22B 110.3 . .
O1 C22 C23 107.18(14) . .
H22A C22 H22B 108.5 . .
C23 C22 H22A 110.3 . .
C23 C22 H22B 110.3 . .
C37 C36 C34 121.3(2) . .
C35 C36 C37 116.92(19) . .
C35 C36 C34 121.8(2) . .
C22 C23 H23A 109.5 . .
C22 C23 H23B 109.5 . .
C22 C23 H23C 109.5 . .
H23A C23 H23B 109.5 . .
H23A C23 H23C 109.5 . .
H23B C23 H23C 109.5 . .
C24 C25 H25A 109.5 . .
C24 C25 H25B 109.5 . .
C24 C25 H25C 109.5 . .
H25A C25 H25B 109.5 . .
H25A C25 H25C 109.5 . .
H25B C25 H25C 109.5 . .
C26 C27 H27A 109.5 . .
C26 C27 H27B 109.5 . .
C26 C27 H27C 109.5 . .
H27A C27 H27B 109.5 . .
H27A C27 H27C 109.5 . .
H27B C27 H27C 109.5 . .
O3 C30 H30A 110.4 . .
O3 C30 H30B 110.4 . .
O3 C30 C31 106.59(17) . .
H30A C30 H30B 108.6 . .
C31 C30 H30A 110.4 . .
C31 C30 H30B 110.4 . .
C28 C29 H29A 109.5 . .
C28 C29 H29B 109.5 . .
C28 C29 H29C 109.5 . .
H29A C29 H29B 109.5 . .
H29A C29 H29C 109.5 . .
H29B C29 H29C 109.5 . .
C36 C37 H37 119.3 . .
C35 C37 C36 121.33(18) 3_666 .
C35 C37 H37 119.3 3_666 .
C36 C35 H35 119.1 . .
C37 C35 C36 121.75(18) 3_666 .
C37 C35 H35 119.1 3_666 .
C36 C34 H34A 109.5 . .
C36 C34 H34B 109.5 . .
C36 C34 H34C 109.5 . .
H34A C34 H34B 109.5 . .
H34A C34 H34C 109.5 . .
H34B C34 H34C 109.5 . .
O6 C32 H32A 110.6 . .
O6 C32 H32B 110.6 . .
O6 C32 C33 105.7(3) . .
H32A C32 H32B 108.7 . .
C33 C32 H32A 110.6 . .
C33 C32 H32B 110.6 . .
C30 C31 H31A 109.5 . .
C30 C31 H31B 109.5 . .
C30 C31 H31C 109.5 . .
H31A C31 H31B 109.5 . .
H31A C31 H31C 109.5 . .
H31B C31 H31C 109.5 . .
C32 C33 H33A 109.5 . .
C32 C33 H33B 109.5 . .
C32 C33 H33C 109.5 . .
H33A C33 H33B 109.5 . .
H33A C33 H33C 109.5 . .
H33B C33 H33C 109.5 . .
H33D C33B H33E 109.5 . .
H33D C33B H33F 109.5 . .
H33E C33B H33F 109.5 . .
C32B C33B H33D 109.5 . .
C32B C33B H33E 109.5 . .
C32B C33B H33F 109.5 . .
O6 C32B H32C 109.6 . .
O6 C32B H32D 109.6 . .
C33B C32B O6 110.5(6) . .
C33B C32B H32C 109.6 . .
C33B C32B H32D 109.6 . .
H32C C32B H32D 108.1 . .

loop_
_geom_bond_atom_site_label_1
_geom_bond_atom_site_label_2
_geom_bond_distance
_geom_bond_site_symmetry_2
O1 C4 1.3725(16) .
O1 C22 1.4164(17) .
O5 C14 1.3737(15) .
O5 C28 1.4206(18) .
O2 C11 1.3759(15) .
O2 C26 1.4156(19) .
O4 C7 1.3730(17) .
O4 C24 1.4104(18) .
O3 C17 1.3743(18) .
O3 C30 1.414(2) .
O6 C20 1.3672(19) .
O6 C32 1.381(3) .
O6 C32B 1.690(11) .
C12 C11 1.3933(18) .
C12 C13 1.3912(18) .
C12 C15 1.5182(18) .
C9 C14 1.3948(18) .
C9 C8 1.5177(18) .
C9 C10 1.3868(18) .
C14 C13 1.3905(18) .
C11 C10 1.3950(18) .
C4 C5 1.3954(18) .
C4 C3 1.3966(17) .
C5 C8 1.5183(16) .
C5 C6 1.3824(19) .
C2 C3 1.385(2) .
C2 C7 1.390(2) .
C2 C1 1.5179(17) .
C13 H13 0.9400 .
C8 H8A 0.9800 .
C8 H8B 0.9800 .
C16 C15 1.5147(18) .
C16 C17 1.3922(18) .
C16 C21 1.380(2) .
C3 H3 0.9400 .
C10 H10 0.9400 .
C15 H15A 0.9800 .
C15 H15B 0.9800 .
C19 C18 1.386(2) .
C19 C1 1.5182(18) 3_666
C19 C20 1.387(2) .
C7 C6 1.3928(17) .
C17 C18 1.390(2) .
C6 H6 0.9400 .
C18 H18 0.9400 .
C1 C19 1.5183(18) 3_666
C1 H1A 0.9800 .
C1 H1B 0.9800 .
C21 H21 0.9400 .
C21 C20 1.3969(19) .
C24 H24A 0.9800 .
C24 H24B 0.9800 .
C24 C25 1.500(2) .
C28 H28A 0.9800 .
C28 H28B 0.9800 .
C28 C29 1.505(2) .
C26 H26A 0.9800 .
C26 H26B 0.9800 .
C26 C27 1.504(2) .
C22 H22A 0.9800 .
C22 H22B 0.9800 .
C22 C23 1.507(2) .
C36 C37 1.379(3) .
C36 C35 1.379(3) .
C36 C34 1.502(3) .
C23 H23A 0.9700 .
C23 H23B 0.9700 .
C23 H23C 0.9700 .
C25 H25A 0.9700 .
C25 H25B 0.9700 .
C25 H25C 0.9700 .
C27 H27A 0.9700 .
C27 H27B 0.9700 .
C27 H27C 0.9700 .
C30 H30A 0.9800 .
C30 H30B 0.9800 .
C30 C31 1.519(3) .
C29 H29A 0.9700 .
C29 H29B 0.9700 .
C29 H29C 0.9700 .
C37 H37 0.9400 .
C37 C35 1.369(3) 3_666
C35 C37 1.369(3) 3_666
C35 H35 0.9400 .
C34 H34A 0.9700 .
C34 H34B 0.9700 .
C34 H34C 0.9700 .
C32 H32A 0.9800 .
C32 H32B 0.9800 .
C32 C33 1.504(6) .
C31 H31A 0.9700 .
C31 H31B 0.9700 .
C31 H31C 0.9700 .
C33 H33A 0.9700 .
C33 H33B 0.9700 .
C33 H33C 0.9700 .
C33B H33D 0.9700 .
C33B H33E 0.9700 .
C33B H33F 0.9700 .
C33B C32B 1.500(11) .
C32B H32C 0.9800 .
C32B H32D 0.9800 .
